data_4087212
loop_
_publ_author_name
'Streubel, Rainer'
'Schmer, Alexander'
'Kyri, Andreas W.'
'Schnakenburg, Gregor'

_publ_section_title
;
 1,1&#x2032;-Bifunctional Aminophosphane Complexes via N--H Bond
 Insertions of a Li/Cl Phosphinidenoid Complex and First Studies on N/P
 Mono Functionalizations
;
_journal_name_full Organometallics
_journal_paper_doi 10.1021/acs.organomet.7b00073
_journal_year 2017
_chemical_formula_moiety 'C27 H22 N O5 P W'
_chemical_formula_sum 'C27 H22 N O5 P W'
_chemical_formula_weight 655.27
_chemical_name_systematic AS-24
_space_group_crystal_system monoclinic
_space_group_IT_number 14
_space_group_name_Hall '-P 2ybc'
_space_group_name_H-M_alt 'P 1 21/c 1'
_symmetry_space_group_name_Hall '-P 2ybc'
_symmetry_space_group_name_H-M 'P 1 21/c 1'
_atom_sites_solution_hydrogens mixed
_audit_creation_date 2016-04-18
_audit_creation_method
;
Olex2 1.2
(compiled 2015.09.21 svn.r3230 for OlexSys, GUI svn.r5103)
;
_cell_angle_alpha 90
_cell_angle_beta 96.509(2)
_cell_angle_gamma 90
_cell_formula_units_Z 4
_cell_length_a 10.9081(7)
_cell_length_b 11.6721(7)
_cell_length_c 19.6053(13)
_cell_measurement_reflns_used 9991
_cell_measurement_temperature 123
_cell_measurement_theta_max 29.59
_cell_measurement_theta_min 2.56
_cell_volume 2480.1(3)
_computing_cell_refinement 'SAINT v8.34A (Bruker, 2013)'
_computing_data_reduction 'SAINT v8.34A (Bruker, 2013)'
_computing_molecular_graphics 'Olex2 (Dolomanov et al., 2009)'
_computing_publication_material 'Olex2 (Dolomanov et al., 2009)'
_computing_structure_refinement 'XL (Sheldrick, 2008)'
_computing_structure_solution 'XS (Sheldrick, 2008)'
_diffrn_ambient_temperature 123
_diffrn_detector 'Bruker Photon100 detector'
_diffrn_detector_area_resol_mean 7.9
_diffrn_detector_type 'CMOS area detector'
_diffrn_measured_fraction_theta_full 0.999
_diffrn_measured_fraction_theta_max 0.999
_diffrn_measurement_device 'three-circle diffractometer'
_diffrn_measurement_device_type 'Bruker D8-Venture'
_diffrn_measurement_method 'fine slicing \w and \f scans'
_diffrn_radiation_monochromator 'mirror optics'
_diffrn_radiation_probe x-ray
_diffrn_radiation_type MoK\a
_diffrn_radiation_wavelength 0.71073
_diffrn_reflns_av_R_equivalents 0.0600
_diffrn_reflns_av_unetI/netI 0.0248
_diffrn_reflns_Laue_measured_fraction_full 0.999
_diffrn_reflns_Laue_measured_fraction_max 0.999
_diffrn_reflns_limit_h_max 14
_diffrn_reflns_limit_h_min -14
_diffrn_reflns_limit_k_max 15
_diffrn_reflns_limit_k_min -15
_diffrn_reflns_limit_l_max 25
_diffrn_reflns_limit_l_min -25
_diffrn_reflns_number 74958
_diffrn_reflns_point_group_measured_fraction_full 0.999
_diffrn_reflns_point_group_measured_fraction_max 0.999
_diffrn_reflns_theta_full 26.000
_diffrn_reflns_theta_max 27.999
_diffrn_reflns_theta_min 2.565
_diffrn_source 'microfocus sealed X-ray tube'
_diffrn_source_type 'Incoatec I\ms'
_diffrn_standards_number 0
_exptl_absorpt_coefficient_mu 4.761
_exptl_absorpt_correction_T_max 0.7459
_exptl_absorpt_correction_T_min 0.5177
_exptl_absorpt_correction_type empirical
_exptl_absorpt_process_details
;
SADABS-2014/5 (Bruker,2014/5) was used for absorption correction.
wR2(int) was 0.1094 before and 0.0611 after correction.
The Ratio of minimum to maximum transmission is 0.6941.
The \l/2 correction factor is 0.00150.
;
_exptl_crystal_colour 'clear colourless'
_exptl_crystal_colour_lustre clear
_exptl_crystal_colour_primary colourless
_exptl_crystal_density_diffrn 1.755
_exptl_crystal_description block
_exptl_crystal_F_000 1280
_exptl_crystal_size_max 0.11
_exptl_crystal_size_mid 0.05
_exptl_crystal_size_min 0.04
_refine_diff_density_max 0.554
_refine_diff_density_min -0.838
_refine_diff_density_rms 0.098
_refine_ls_extinction_method none
_refine_ls_goodness_of_fit_ref 1.053
_refine_ls_hydrogen_treatment mixed
_refine_ls_matrix_type full
_refine_ls_number_parameters 325
_refine_ls_number_reflns 5983
_refine_ls_number_restraints 0
_refine_ls_restrained_S_all 1.053
_refine_ls_R_factor_all 0.0257
_refine_ls_R_factor_gt 0.0188
_refine_ls_shift/su_max 0.008
_refine_ls_shift/su_mean 0.000
_refine_ls_structure_factor_coef Fsqd
_refine_ls_weighting_details 'w=1/[\s^2^(Fo^2^)+(0.0160P)^2^+1.6366P] where P=(Fo^2^+2Fc^2^)/3'
_refine_ls_weighting_scheme calc
_refine_ls_wR_factor_gt 0.0388
_refine_ls_wR_factor_ref 0.0408
_reflns_Friedel_coverage 0.000
_reflns_number_gt 5278
_reflns_number_total 5983
_reflns_threshold_expression 'I > 2\s(I)'
_cod_data_source_file om7b00073_si_002.cif
_cod_data_source_block mo_4580f
_cod_database_code 4087212
_shelx_space_group_comment
;
The symmetry employed for this shelxl refinement is uniquely defined
by the following loop, which should always be used as a source of
symmetry information in preference to the above space-group names.
They are only intended as comments.
;
_shelx_estimated_absorpt_t_max 0.832
_shelx_estimated_absorpt_t_min 0.622
_olex2_refinement_description
;
1. Fixed Uiso
 At 1.2 times of:
  All C(H) groups, All C(H,H) groups, All N(H) groups, All P(H) groups
2.a Riding coordinates:
 N(HA)
2.b Secondary CH2 refined with riding coordinates:
 C1(H1A,H1B)
2.c Aromatic/amide H refined with riding coordinates:
 C2(H2), C6(H6), C7(H7), C8(H8), C9(H9), C10(H10), C12(H12), C13(H13),
 C14(H14), C15(H15), C16(H16), C18(H18), C19(H19), C20(H20), C21(H21), C22(H22)
;
_shelx_shelxl_version_number 2014/7
_olex2_submission_special_instructions 'No special instructions were received'

loop_
_space_group_symop_operation_xyz
'x, y, z'
'-x, y+1/2, -z+1/2'
'-x, -y, -z'
'x, -y-1/2, z-1/2'

loop_
_atom_site_label
_atom_site_type_symbol
_atom_site_fract_x
_atom_site_fract_y
_atom_site_fract_z
_atom_site_U_iso_or_equiv
_atom_site_adp_type
_atom_site_occupancy
_atom_site_site_symmetry_order
_atom_site_calc_flag
_atom_site_refinement_flags_posn
W W 0.41075(2) 0.13518(2) 0.89097(2) 0.01187(3) Uani 1 1 d .
P P 0.34927(5) 0.34615(5) 0.88605(3) 0.01217(11) Uani 1 1 d .
H H 0.443(2) 0.411(2) 0.9153(13) 0.015 Uiso 1 1 d R
O1 O 0.50727(17) -0.11822(14) 0.89386(9) 0.0238(4) Uani 1 1 d .
O2 O 0.64645(16) 0.19982(16) 0.99515(9) 0.0269(4) Uani 1 1 d .
O3 O 0.24624(17) 0.06285(15) 1.00881(9) 0.0271(4) Uani 1 1 d .
O4 O 0.18640(17) 0.04201(17) 0.78746(10) 0.0332(4) Uani 1 1 d .
O5 O 0.58899(19) 0.1703(2) 0.77536(10) 0.0406(5) Uani 1 1 d .
N N 0.3163(2) 0.39712(17) 0.80636(10) 0.0213(4) Uani 1 1 d .
HA H 0.3498 0.4656 0.8049 0.026 Uiso 1 1 d R
C1 C 0.3302(2) 0.3395(2) 0.74213(12) 0.0226(5) Uani 1 1 d .
H1A H 0.3294 0.2557 0.7497 0.027 Uiso 1 1 calc R
H1B H 0.4114 0.3600 0.7275 0.027 Uiso 1 1 calc R
C2 C 0.2312(3) 0.3696(2) 0.68576(13) 0.0255(5) Uani 1 1 d .
H2 H 0.2411 0.3412 0.6413 0.031 Uiso 1 1 calc R
C3 C 0.1325(3) 0.4309(2) 0.69140(16) 0.0297(6) Uani 1 1 d .
H3A H 0.076(3) 0.445(3) 0.6503(16) 0.036 Uiso 1 1 d R
H3B H 0.115(3) 0.462(3) 0.7377(16) 0.036 Uiso 1 1 d R
C4 C 0.22225(19) 0.41144(18) 0.93535(11) 0.0119(4) Uani 1 1 d .
C5 C 0.11705(19) 0.32366(19) 0.93390(11) 0.0133(4) Uani 1 1 d .
C6 C 0.0670(2) 0.27647(19) 0.87108(12) 0.0176(5) Uani 1 1 d .
H6 H 0.0999 0.2979 0.8301 0.021 Uiso 1 1 calc R
C7 C -0.0300(2) 0.1989(2) 0.86792(13) 0.0208(5) Uani 1 1 d .
H7 H -0.0634 0.1681 0.8249 0.025 Uiso 1 1 calc R
C8 C -0.0783(2) 0.1661(2) 0.92774(14) 0.0230(5) Uani 1 1 d .
H8 H -0.1439 0.1122 0.9258 0.028 Uiso 1 1 calc R
C9 C -0.0301(2) 0.2125(2) 0.98988(13) 0.0210(5) Uani 1 1 d .
H9 H -0.0632 0.1909 1.0308 0.025 Uiso 1 1 calc R
C10 C 0.0667(2) 0.29090(19) 0.99290(12) 0.0169(5) Uani 1 1 d .
H10 H 0.0988 0.3224 1.0359 0.020 Uiso 1 1 calc R
C11 C 0.27642(19) 0.43850(18) 1.00950(11) 0.0122(4) Uani 1 1 d .
C12 C 0.3576(2) 0.36393(19) 1.04740(11) 0.0149(4) Uani 1 1 d .
H12 H 0.3851 0.2971 1.0260 0.018 Uiso 1 1 calc R
C13 C 0.3993(2) 0.38545(19) 1.11588(12) 0.0163(5) Uani 1 1 d .
H13 H 0.4544 0.3333 1.1406 0.020 Uiso 1 1 calc R
C14 C 0.3610(2) 0.4823(2) 1.14820(12) 0.0179(5) Uani 1 1 d .
H14 H 0.3898 0.4974 1.1949 0.022 Uiso 1 1 calc R
C15 C 0.2795(2) 0.5572(2) 1.11120(12) 0.0195(5) Uani 1 1 d .
H15 H 0.2521 0.6238 1.1329 0.023 Uiso 1 1 calc R
C16 C 0.2378(2) 0.53567(19) 1.04277(12) 0.0168(5) Uani 1 1 d .
H16 H 0.1822 0.5878 1.0183 0.020 Uiso 1 1 calc R
C17 C 0.1802(2) 0.52327(18) 0.89761(11) 0.0127(4) Uani 1 1 d .
C18 C 0.0586(2) 0.54346(19) 0.87052(12) 0.0159(4) Uani 1 1 d .
H18 H -0.0027 0.4873 0.8755 0.019 Uiso 1 1 calc R
C19 C 0.0261(2) 0.6454(2) 0.83613(12) 0.0209(5) Uani 1 1 d .
H19 H -0.0575 0.6582 0.8183 0.025 Uiso 1 1 calc R
C20 C 0.1137(2) 0.7280(2) 0.82765(12) 0.0216(5) Uani 1 1 d .
H20 H 0.0914 0.7964 0.8030 0.026 Uiso 1 1 calc R
C21 C 0.2346(2) 0.70987(19) 0.85551(12) 0.0198(5) Uani 1 1 d .
H21 H 0.2955 0.7664 0.8504 0.024 Uiso 1 1 calc R
C22 C 0.2671(2) 0.60940(19) 0.89083(12) 0.0158(5) Uani 1 1 d .
H22 H 0.3499 0.5989 0.9108 0.019 Uiso 1 1 calc R
C23 C 0.4717(2) -0.0256(2) 0.89360(11) 0.0170(5) Uani 1 1 d .
C24 C 0.5599(2) 0.17918(19) 0.95920(12) 0.0160(4) Uani 1 1 d .
C25 C 0.3032(2) 0.0939(2) 0.96721(11) 0.0158(4) Uani 1 1 d .
C26 C 0.2656(2) 0.0805(2) 0.82344(12) 0.0205(5) Uani 1 1 d .
C27 C 0.5230(2) 0.1614(2) 0.81609(12) 0.0213(5) Uani 1 1 d .

loop_
_atom_site_aniso_label
_atom_site_aniso_U_11
_atom_site_aniso_U_22
_atom_site_aniso_U_33
_atom_site_aniso_U_23
_atom_site_aniso_U_13
_atom_site_aniso_U_12
W 0.01309(5) 0.01333(5) 0.00945(5) 0.00001(3) 0.00246(3) 0.00264(4)
P 0.0131(3) 0.0135(3) 0.0104(3) 0.0013(2) 0.0034(2) 0.0014(2)
O1 0.0293(10) 0.0179(9) 0.0248(9) -0.0010(7) 0.0055(8) 0.0069(7)
O2 0.0216(9) 0.0328(11) 0.0253(10) -0.0025(8) -0.0017(8) -0.0029(8)
O3 0.0303(10) 0.0260(10) 0.0274(10) 0.0053(8) 0.0136(8) 0.0019(8)
O4 0.0280(10) 0.0422(12) 0.0273(10) -0.0078(9) -0.0067(8) -0.0017(9)
O5 0.0327(11) 0.0670(15) 0.0250(11) 0.0092(10) 0.0164(9) 0.0093(10)
N 0.0361(12) 0.0153(9) 0.0134(10) 0.0029(8) 0.0067(9) 0.0024(9)
C1 0.0299(13) 0.0256(13) 0.0130(12) 0.0036(9) 0.0053(10) 0.0082(10)
C2 0.0366(14) 0.0223(12) 0.0165(12) 0.0025(10) -0.0009(11) -0.0015(11)
C3 0.0323(15) 0.0243(14) 0.0308(15) 0.0086(11) -0.0032(12) 0.0005(11)
C4 0.0116(10) 0.0126(10) 0.0119(10) -0.0002(8) 0.0030(8) 0.0012(8)
C5 0.0110(10) 0.0117(10) 0.0177(11) 0.0003(8) 0.0039(8) 0.0021(8)
C6 0.0199(11) 0.0165(11) 0.0170(12) -0.0015(9) 0.0051(9) -0.0022(9)
C7 0.0225(12) 0.0182(12) 0.0216(13) -0.0041(9) 0.0017(10) -0.0042(10)
C8 0.0200(12) 0.0172(11) 0.0333(15) -0.0016(10) 0.0090(11) -0.0048(9)
C9 0.0205(12) 0.0209(12) 0.0235(13) 0.0029(10) 0.0112(10) -0.0009(10)
C10 0.0175(11) 0.0180(11) 0.0158(11) -0.0003(9) 0.0040(9) 0.0014(9)
C11 0.0121(10) 0.0140(10) 0.0110(10) 0.0001(8) 0.0037(8) -0.0022(8)
C12 0.0166(11) 0.0138(10) 0.0149(11) 0.0003(9) 0.0043(8) 0.0001(9)
C13 0.0144(10) 0.0199(12) 0.0146(11) 0.0034(9) 0.0012(8) -0.0008(9)
C14 0.0207(12) 0.0215(12) 0.0118(11) -0.0004(9) 0.0029(9) -0.0039(9)
C15 0.0241(12) 0.0187(11) 0.0162(12) -0.0045(9) 0.0052(9) 0.0030(10)
C16 0.0174(11) 0.0168(11) 0.0161(11) -0.0003(9) 0.0016(9) 0.0040(9)
C17 0.0149(10) 0.0121(10) 0.0113(10) -0.0006(8) 0.0025(8) 0.0019(8)
C18 0.0150(11) 0.0156(11) 0.0170(11) -0.0019(9) 0.0013(9) -0.0001(9)
C19 0.0212(12) 0.0209(12) 0.0189(12) -0.0028(9) -0.0046(10) 0.0084(10)
C20 0.0345(14) 0.0152(11) 0.0143(12) 0.0010(9) -0.0008(10) 0.0049(10)
C21 0.0278(13) 0.0132(11) 0.0190(12) -0.0005(9) 0.0045(10) -0.0026(9)
C22 0.0150(11) 0.0152(11) 0.0171(11) -0.0006(9) 0.0016(9) -0.0001(8)
C23 0.0185(11) 0.0215(12) 0.0110(11) 0.0002(9) 0.0023(9) 0.0026(10)
C24 0.0189(11) 0.0145(10) 0.0157(11) 0.0012(9) 0.0067(9) 0.0015(9)
C25 0.0181(11) 0.0141(10) 0.0154(11) -0.0009(9) 0.0023(9) 0.0012(9)
C26 0.0220(12) 0.0213(12) 0.0184(12) -0.0004(10) 0.0038(10) 0.0038(10)
C27 0.0212(12) 0.0272(13) 0.0161(12) 0.0037(10) 0.0041(10) 0.0050(10)

loop_
_atom_type_symbol
_atom_type_description
_atom_type_scat_dispersion_real
_atom_type_scat_dispersion_imag
_atom_type_scat_source
C C 0.0033 0.0016 'International Tables Vol C Tables 4.2.6.8 and 6.1.1.4'
H H 0.0000 0.0000 'International Tables Vol C Tables 4.2.6.8 and 6.1.1.4'
N N 0.0061 0.0033 'International Tables Vol C Tables 4.2.6.8 and 6.1.1.4'
O O 0.0106 0.0060 'International Tables Vol C Tables 4.2.6.8 and 6.1.1.4'
P P 0.1023 0.0942 'International Tables Vol C Tables 4.2.6.8 and 6.1.1.4'
W W -0.8490 6.8722 'International Tables Vol C Tables 4.2.6.8 and 6.1.1.4'

loop_
_geom_angle_atom_site_label_1
_geom_angle_atom_site_label_2
_geom_angle_atom_site_label_3
_geom_angle
C23 W P 175.61(7)
C23 W C24 88.93(9)
C23 W C25 88.65(9)
C23 W C26 87.38(9)
C23 W C27 86.23(9)
C24 W P 88.20(6)
C24 W C25 93.46(9)
C25 W P 94.85(6)
C26 W P 95.49(7)
C26 W C24 176.31(9)
C26 W C25 86.21(9)
C27 W P 90.26(7)
C27 W C24 86.28(9)
C27 W C25 174.87(9)
C27 W C26 93.72(10)
W P H 110.2(10)
N P W 113.99(7)
N P H 105.6(10)
N P C4 103.66(10)
C4 P W 124.18(7)
C4 P H 96.7(10)
P N HA 107.9
C1 N P 127.84(16)
C1 N HA 107.9
N C1 H1A 108.9
N C1 H1B 108.9
N C1 C2 113.2(2)
H1A C1 H1B 107.7
C2 C1 H1A 108.9
C2 C1 H1B 108.9
C1 C2 H2 116.6
C3 C2 C1 126.7(3)
C3 C2 H2 116.6
C2 C3 H3A 118.4(18)
C2 C3 H3B 120.7(17)
H3A C3 H3B 121(2)
C5 C4 P 107.70(14)
C5 C4 C11 111.12(17)
C5 C4 C17 111.96(17)
C11 C4 P 109.45(14)
C11 C4 C17 109.92(17)
C17 C4 P 106.53(14)
C6 C5 C4 119.59(19)
C10 C5 C4 122.2(2)
C10 C5 C6 118.2(2)
C5 C6 H6 119.5
C7 C6 C5 120.9(2)
C7 C6 H6 119.5
C6 C7 H7 120.0
C6 C7 C8 120.0(2)
C8 C7 H7 120.0
C7 C8 H8 120.3
C9 C8 C7 119.5(2)
C9 C8 H8 120.3
C8 C9 H9 119.8
C8 C9 C10 120.4(2)
C10 C9 H9 119.8
C5 C10 C9 121.0(2)
C5 C10 H10 119.5
C9 C10 H10 119.5
C12 C11 C4 121.86(19)
C12 C11 C16 117.7(2)
C16 C11 C4 120.26(19)
C11 C12 H12 119.3
C13 C12 C11 121.3(2)
C13 C12 H12 119.3
C12 C13 H13 119.8
C14 C13 C12 120.5(2)
C14 C13 H13 119.8
C13 C14 H14 120.6
C13 C14 C15 118.9(2)
C15 C14 H14 120.6
C14 C15 H15 119.7
C16 C15 C14 120.6(2)
C16 C15 H15 119.7
C11 C16 H16 119.5
C15 C16 C11 121.0(2)
C15 C16 H16 119.5
C18 C17 C4 123.01(19)
C18 C17 C22 118.0(2)
C22 C17 C4 119.01(19)
C17 C18 H18 119.7
C17 C18 C19 120.6(2)
C19 C18 H18 119.7
C18 C19 H19 119.6
C20 C19 C18 120.8(2)
C20 C19 H19 119.6
C19 C20 H20 120.4
C19 C20 C21 119.1(2)
C21 C20 H20 120.4
C20 C21 H21 119.9
C20 C21 C22 120.3(2)
C22 C21 H21 119.9
C17 C22 H22 119.4
C21 C22 C17 121.1(2)
C21 C22 H22 119.4
O1 C23 W 178.7(2)
O2 C24 W 176.3(2)
O3 C25 W 175.0(2)
O4 C26 W 175.0(2)
O5 C27 W 176.1(2)

loop_
_geom_bond_atom_site_label_1
_geom_bond_atom_site_label_2
_geom_bond_distance
W P 2.5511(6)
W C23 1.990(2)
W C24 2.051(2)
W C25 2.059(2)
W C26 2.047(3)
W C27 2.039(2)
P H 1.35(2)
P N 1.672(2)
P C4 1.934(2)
O1 C23 1.148(3)
O2 C24 1.138(3)
O3 C25 1.139(3)
O4 C26 1.144(3)
O5 C27 1.138(3)
N HA 0.8801
N C1 1.451(3)
C1 H1A 0.9900
C1 H1B 0.9900
C1 C2 1.497(3)
C2 H2 0.9500
C2 C3 1.308(4)
C3 H3A 0.97(3)
C3 H3B 1.01(3)
C4 C5 1.536(3)
C4 C11 1.539(3)
C4 C17 1.544(3)
C5 C6 1.402(3)
C5 C10 1.389(3)
C6 H6 0.9500
C6 C7 1.389(3)
C7 H7 0.9500
C7 C8 1.393(3)
C8 H8 0.9500
C8 C9 1.382(4)
C9 H9 0.9500
C9 C10 1.393(3)
C10 H10 0.9500
C11 C12 1.395(3)
C11 C16 1.397(3)
C12 H12 0.9500
C12 C13 1.391(3)
C13 H13 0.9500
C13 C14 1.384(3)
C14 H14 0.9500
C14 C15 1.391(3)
C15 H15 0.9500
C15 C16 1.390(3)
C16 H16 0.9500
C17 C18 1.391(3)
C17 C22 1.399(3)
C18 H18 0.9500
C18 C19 1.393(3)
C19 H19 0.9500
C19 C20 1.382(4)
C20 H20 0.9500
C20 C21 1.385(3)
C21 H21 0.9500
C21 C22 1.387(3)
C22 H22 0.9500

loop_
_geom_torsion_atom_site_label_1
_geom_torsion_atom_site_label_2
_geom_torsion_atom_site_label_3
_geom_torsion_atom_site_label_4
_geom_torsion
W P N C1 -6.5(2)
P N C1 C2 144.7(2)
P C4 C5 C6 -51.6(2)
P C4 C5 C10 130.08(19)
P C4 C11 C12 -41.1(2)
P C4 C11 C16 143.74(18)
P C4 C17 C18 122.1(2)
P C4 C17 C22 -58.8(2)
N C1 C2 C3 -7.0(4)
C4 P N C1 -144.3(2)
C4 C5 C6 C7 -178.6(2)
C4 C5 C10 C9 178.9(2)
C4 C11 C12 C13 -175.5(2)
C4 C11 C16 C15 175.6(2)
C4 C17 C18 C19 -179.1(2)
C4 C17 C22 C21 178.0(2)
C5 C4 C11 C12 77.7(2)
C5 C4 C11 C16 -97.4(2)
C5 C4 C17 C18 4.6(3)
C5 C4 C17 C22 -176.29(19)
C5 C6 C7 C8 -0.5(4)
C6 C5 C10 C9 0.6(3)
C6 C7 C8 C9 0.9(4)
C7 C8 C9 C10 -0.5(4)
C8 C9 C10 C5 -0.2(4)
C10 C5 C6 C7 -0.2(3)
C11 C4 C5 C6 -171.49(19)
C11 C4 C5 C10 10.2(3)
C11 C4 C17 C18 -119.4(2)
C11 C4 C17 C22 59.7(2)
C11 C12 C13 C14 -0.2(3)
C12 C11 C16 C15 0.3(3)
C12 C13 C14 C15 0.4(3)
C13 C14 C15 C16 -0.4(3)
C14 C15 C16 C11 0.0(4)
C16 C11 C12 C13 -0.2(3)
C17 C4 C5 C6 65.2(3)
C17 C4 C5 C10 -113.1(2)
C17 C4 C11 C12 -157.78(19)
C17 C4 C11 C16 27.1(3)
C17 C18 C19 C20 0.6(4)
C18 C17 C22 C21 -2.9(3)
C18 C19 C20 C21 -1.8(4)
C19 C20 C21 C22 0.6(4)
C20 C21 C22 C17 1.7(4)
C22 C17 C18 C19 1.7(3)
